data_7233010
loop_
_publ_author_name
'Samie, Ali'
'Salimi, Alireza'

_publ_section_title
;
 Conformational variation of ligands in mercury halide complexes; high and
 low Z&#x2032; structures
;
_journal_issue 33
_journal_name_full CrystEngComm
_journal_page_first 4951
_journal_paper_doi 10.1039/C9CE00185A
_journal_volume 21
_journal_year 2019
_chemical_formula_moiety 'C22 H16 Br2 Hg N4 O4'
_chemical_formula_sum 'C22 H16 Br2 Hg N4 O4'
_chemical_formula_weight 760.80
_chemical_melting_point 380.7
_chemical_name_common 5
_chemical_name_systematic 5
_space_group_crystal_system monoclinic
_space_group_IT_number 15
_space_group_name_Hall '-C 2yc'
_space_group_name_H-M_alt 'C 1 2/c 1'
_symmetry_space_group_name_Hall '-C 2yc'
_symmetry_space_group_name_H-M 'C 1 2/c 1'
_atom_sites_solution_hydrogens geom
_audit_creation_method SHELXL-2013
_audit_update_record
;
2019-07-02 deposited with the CCDC.    2019-07-03 downloaded from the CCDC.
;
_cell_angle_alpha 90
_cell_angle_beta 97.967(8)
_cell_angle_gamma 90
_cell_formula_units_Z 4
_cell_length_a 18.977(13)
_cell_length_b 4.969(3)
_cell_length_c 26.436(17)
_cell_measurement_reflns_used 3203
_cell_measurement_temperature 143(2)
_cell_measurement_theta_max 33.4
_cell_measurement_theta_min 2.2
_cell_volume 2469(3)
_computing_cell_refinement 'CrystalClear-SM Expert 2.0 rc14 (Rigaku, 2009)'
_computing_data_collection 'CrystalClear-SM Expert 2.0 rc14 (Rigaku, 2009)'
_computing_data_reduction 'CrystalClear-SM Expert 2.0 rc14 (Rigaku, 2009)'
_computing_molecular_graphics 'Bruker SHELXTL'
_computing_publication_material 'Bruker SHELXTL'
_computing_structure_refinement 'SHELXL-2013 (Sheldrick, 2013)'
_computing_structure_solution 'Bruker SHELXTL'
_diffrn_ambient_temperature 143(2)
_diffrn_detector_area_resol_mean 13.6612
_diffrn_measured_fraction_theta_full 0.996
_diffrn_measured_fraction_theta_max 0.996
_diffrn_measurement_device_type 'Rigaku Mercury375R (2x2 bin mode)'
_diffrn_measurement_method 'profile data from \w-scans'
_diffrn_radiation_monochromator 'Graphite Monochromator'
_diffrn_radiation_source 'fine-focus sealed tube'
_diffrn_radiation_type MoK\a
_diffrn_radiation_wavelength 0.71073
_diffrn_reflns_av_R_equivalents 0.1525
_diffrn_reflns_av_unetI/netI 0.0946
_diffrn_reflns_Laue_measured_fraction_full 0.996
_diffrn_reflns_Laue_measured_fraction_max 0.996
_diffrn_reflns_limit_h_max 24
_diffrn_reflns_limit_h_min -24
_diffrn_reflns_limit_k_max 6
_diffrn_reflns_limit_k_min -6
_diffrn_reflns_limit_l_max 33
_diffrn_reflns_limit_l_min -33
_diffrn_reflns_number 11245
_diffrn_reflns_point_group_measured_fraction_full 0.996
_diffrn_reflns_point_group_measured_fraction_max 0.996
_diffrn_reflns_theta_full 25.242
_diffrn_reflns_theta_max 26.993
_diffrn_reflns_theta_min 2.838
_exptl_absorpt_coefficient_mu 9.506
_exptl_absorpt_correction_T_max 0.4068
_exptl_absorpt_correction_T_min 0.2146
_exptl_absorpt_correction_type multi-scan
_exptl_absorpt_process_details
;
[c.f. r.h. blessing, acta cryst. (1995), a51, 33-38]
;
_exptl_crystal_colour Colorless
_exptl_crystal_density_diffrn 2.047
_exptl_crystal_description unknown
_exptl_crystal_F_000 1432
_exptl_crystal_size_max 0.25
_exptl_crystal_size_mid 0.15
_exptl_crystal_size_min 0.10
_refine_diff_density_max 1.910
_refine_diff_density_min -1.226
_refine_diff_density_rms 0.170
_refine_ls_extinction_coef 0.00111(15)
_refine_ls_extinction_expression Fc^*^=kFc[1+0.001xFc^2^\l^3^/sin(2\q)]^-1/4^
_refine_ls_extinction_method SHELXL
_refine_ls_goodness_of_fit_ref 1.095
_refine_ls_hydrogen_treatment constr
_refine_ls_matrix_type full
_refine_ls_number_parameters 187
_refine_ls_number_reflns 2693
_refine_ls_number_restraints 0
_refine_ls_restrained_S_all 1.095
_refine_ls_R_factor_all 0.0638
_refine_ls_R_factor_gt 0.0540
_refine_ls_shift/su_max 0.000
_refine_ls_shift/su_mean 0.000
_refine_ls_structure_factor_coef Fsqd
_refine_ls_weighting_details 'w=1/[\s^2^(Fo^2^)+(0.0323P)^2^] where P=(Fo^2^+2Fc^2^)/3'
_refine_ls_weighting_scheme calc
_refine_ls_wR_factor_gt 0.1149
_refine_ls_wR_factor_ref 0.1210
_reflns_Friedel_coverage 0.000
_reflns_number_gt 2323
_reflns_number_total 2693
_reflns_threshold_expression 'I > 2\s(I)'
_cod_data_source_file c9ce00185a2.cif
_cod_data_source_block 5
_cod_depositor_comments
;
The following automatic conversions were performed:

'_exptl_absorpt_correction_type' value 'Multi-scan' changed to
'multi-scan' according to
/home/data/users/saulius/crontab/automatic-downloads/rss-feeds/RSC/lib/dictionaries/cif_core.dic
dictionary named 'cif_core.dic' version 2.4.2 from 2011-04-26.

Automatic conversion script
Id: cif_fix_values 4973 2017-02-22 13:04:09Z antanas 

 Adding full bibliography for 7233007--7233011.cif.
;
_cod_database_code 7233010
_shelx_space_group_comment
;
The symmetry employed for this shelxl refinement is uniquely defined
by the following loop, which should always be used as a source of
symmetry information in preference to the above space-group names.
They are only intended as comments.
;
_shelxl_version_number 2013-4

loop_
_space_group_symop_operation_xyz
'x, y, z'
'-x, y, -z+1/2'
'x+1/2, y+1/2, z'
'-x+1/2, y+1/2, -z+1/2'
'-x, -y, -z'
'x, -y, z-1/2'
'-x+1/2, -y+1/2, -z'
'x+1/2, -y+1/2, z-1/2'

loop_
_atom_site_label
_atom_site_type_symbol
_atom_site_fract_x
_atom_site_fract_y
_atom_site_fract_z
_atom_site_U_iso_or_equiv
_atom_site_adp_type
_atom_site_occupancy
_atom_site_site_symmetry_order
_atom_site_calc_flag
_atom_site_refinement_flags_posn
_atom_site_refinement_flags_adp
_atom_site_refinement_flags_occupancy
_atom_site_disorder_assembly
_atom_site_disorder_group
C2A C 0.6888(12) -0.542(4) 0.0243(8) 0.079(5) Uani 0.5049 1 d . . P A 1
H2A H 0.7317 -0.4851 0.0442 0.094 Uiso 0.5049 1 calc R U P A 1
C3A C 0.6884(13) -0.608(4) -0.0266(7) 0.083(6) Uani 0.5049 1 d . . P A 1
H3A H 0.7307 -0.5996 -0.0421 0.099 Uiso 0.5049 1 calc R U P A 1
C6A C 0.5654(11) -0.638(4) 0.0194(7) 0.071(5) Uani 0.5049 1 d . . P A 1
H6A H 0.5236 -0.6501 0.0353 0.085 Uiso 0.5049 1 calc R U P A 1
C5A C 0.5623(13) -0.703(4) -0.0312(8) 0.087(6) Uani 0.5049 1 d . . P A 1
H5A H 0.5188 -0.7594 -0.0505 0.104 Uiso 0.5049 1 calc R U P A 1
C2B C 0.6518(10) -0.379(4) 0.0150(7) 0.065(4) Uani 0.4951 1 d . . P A 2
H2B H 0.6698 -0.2103 0.0278 0.079 Uiso 0.4951 1 calc R U P A 2
C3B C 0.6514(12) -0.443(5) -0.0350(7) 0.079(5) Uani 0.4951 1 d . . P A 2
H3B H 0.6696 -0.3186 -0.0571 0.094 Uiso 0.4951 1 calc R U P A 2
C6B C 0.5991(11) -0.809(3) 0.0298(6) 0.061(4) Uani 0.4951 1 d . . P A 2
H6B H 0.5818 -0.9334 0.0524 0.073 Uiso 0.4951 1 calc R U P A 2
C10B C 0.5986(12) -0.867(4) -0.0214(8) 0.079(6) Uani 0.4951 1 d . . P A 2
H5B H 0.5799 -1.0339 -0.0345 0.094 Uiso 0.4951 1 calc R U P A 2
C1 C 0.6263(5) -0.5594(16) 0.0466(3) 0.0554(19) Uani 1 1 d . . . . .
O1 O 0.7015(5) -0.798(2) 0.1282(3) 0.126(4) Uani 1 1 d . . . . .
N2 N 0.6924(4) -0.6190(13) 0.2266(3) 0.0623(18) Uani 1 1 d . . . . .
C11 C 0.6832(4) -0.5232(16) 0.2722(3) 0.0603(19) Uani 1 1 d . . . . .
H11 H 0.7105 -0.5984 0.3017 0.072 Uiso 1 1 calc R U . . .
C4 C 0.6250(6) -0.685(2) -0.0540(3) 0.077(3) Uani 1 1 d . . . . .
H4 H 0.6232 -0.7272 -0.0892 0.092 Uiso 1 1 calc R U . A 1
Hg1 Hg 0.5000 0.12570(7) 0.2500 0.05270(19) Uani 1 2 d S T P . .
Br1 Br 0.46624(5) 0.21807(18) 0.15815(3) 0.0658(3) Uani 1 1 d . . . . .
C8 C 0.6537(4) -0.4995(14) 0.1863(3) 0.0513(16) Uani 1 1 d . . . . .
C7 C 0.6648(5) -0.6084(16) 0.1352(3) 0.061(2) Uani 1 1 d . . . . .
O2 O 0.6239(3) -0.4773(11) 0.09756(19) 0.0606(13) Uani 1 1 d . . . . .
C10 C 0.6355(5) -0.3187(16) 0.2788(3) 0.062(2) Uani 1 1 d . . . . .
H10 H 0.6305 -0.2585 0.3122 0.074 Uiso 1 1 calc R U . . .
C9 C 0.6057(4) -0.2969(15) 0.1925(3) 0.0528(17) Uani 1 1 d . . . . .
H9 H 0.5784 -0.2200 0.1632 0.063 Uiso 1 1 calc R U . . .
N1 N 0.5969(3) -0.2072(12) 0.2386(2) 0.0541(14) Uani 1 1 d . . . . .

loop_
_atom_site_aniso_label
_atom_site_aniso_U_11
_atom_site_aniso_U_22
_atom_site_aniso_U_33
_atom_site_aniso_U_23
_atom_site_aniso_U_13
_atom_site_aniso_U_12
C2A 0.095(14) 0.077(10) 0.067(12) -0.010(10) 0.020(11) 0.017(12)
C3A 0.104(16) 0.096(14) 0.055(11) 0.020(10) 0.038(11) 0.019(13)
C6A 0.075(12) 0.091(13) 0.050(10) 0.004(9) 0.015(9) -0.001(10)
C5A 0.105(17) 0.085(11) 0.066(13) 0.006(11) -0.006(12) 0.021(14)
C2B 0.066(10) 0.075(11) 0.055(10) -0.008(8) 0.005(8) 0.000(9)
C3B 0.091(14) 0.102(13) 0.045(9) 0.018(10) 0.011(10) -0.006(13)
C6B 0.096(13) 0.047(7) 0.042(8) 0.000(7) 0.013(9) 0.010(9)
C10B 0.085(14) 0.077(11) 0.067(13) -0.015(10) -0.014(11) 0.004(11)
C1 0.071(5) 0.057(4) 0.040(4) 0.001(3) 0.016(4) 0.008(4)
O1 0.166(8) 0.154(7) 0.057(4) -0.001(5) 0.018(5) 0.100(7)
N2 0.056(4) 0.080(4) 0.052(4) -0.002(3) 0.009(3) 0.014(3)
C11 0.060(4) 0.070(4) 0.051(4) 0.000(4) 0.006(4) 0.008(4)
C4 0.102(8) 0.085(6) 0.040(4) 0.000(4) 0.004(5) 0.022(6)
Hg1 0.0630(3) 0.0539(3) 0.0433(3) 0.000 0.01488(19) 0.000
Br1 0.0788(6) 0.0729(5) 0.0463(5) 0.0094(4) 0.0113(4) 0.0033(4)
C8 0.049(4) 0.056(4) 0.050(4) -0.006(3) 0.009(3) 0.003(3)
C7 0.069(5) 0.068(5) 0.050(5) 0.002(4) 0.018(4) 0.016(4)
O2 0.072(3) 0.067(3) 0.044(3) -0.004(3) 0.011(3) 0.015(3)
C10 0.072(5) 0.066(4) 0.046(4) -0.008(4) 0.003(4) -0.002(4)
C9 0.056(4) 0.059(4) 0.044(4) 0.001(3) 0.010(3) 0.012(4)
N1 0.063(4) 0.061(3) 0.040(3) -0.007(3) 0.017(3) 0.004(3)

loop_
_atom_type_symbol
_atom_type_description
_atom_type_scat_dispersion_real
_atom_type_scat_dispersion_imag
_atom_type_scat_source
C C 0.0033 0.0016 'International Tables Vol C Tables 4.2.6.8 and 6.1.1.4'
H H 0.0000 0.0000 'International Tables Vol C Tables 4.2.6.8 and 6.1.1.4'
Br Br -0.2901 2.4595 'International Tables Vol C Tables 4.2.6.8 and 6.1.1.4'
Hg Hg -2.3894 9.2266 'International Tables Vol C Tables 4.2.6.8 and 6.1.1.4'
N N 0.0061 0.0033 'International Tables Vol C Tables 4.2.6.8 and 6.1.1.4'
O O 0.0106 0.0060 'International Tables Vol C Tables 4.2.6.8 and 6.1.1.4'

loop_
_geom_angle_atom_site_label_1
_geom_angle_atom_site_label_2
_geom_angle_atom_site_label_3
_geom_angle
_geom_angle_site_symmetry_1
_geom_angle_site_symmetry_3
C3A C2A C1 120.3(19) . .
C3A C2A H2A 119.8 . .
C1 C2A H2A 119.8 . .
C4 C3A C2A 118(2) . .
C4 C3A H3A 121.1 . .
C2A C3A H3A 121.1 . .
C1 C6A C5A 121(2) . .
C1 C6A H6A 119.5 . .
C5A C6A H6A 119.5 . .
C6A C5A C4 118.4(19) . .
C6A C5A H5A 120.8 . .
C4 C5A H5A 120.8 . .
C1 C2B C3B 119.3(16) . .
C1 C2B H2B 120.4 . .
C3B C2B H2B 120.4 . .
C2B C3B C4 120.9(17) . .
C2B C3B H3B 119.5 . .
C4 C3B H3B 119.5 . .
C10B C6B C1 116.8(16) . .
C10B C6B H6B 121.6 . .
C1 C6B H6B 121.6 . .
C6B C10B C4 121.2(15) . .
C6B C10B H5B 119.4 . .
C4 C10B H5B 119.4 . .
C2B C1 C6B 122.5(12) . .
C6A C1 C2A 120.8(14) . .
C6A C1 O2 117.4(12) . .
C2B C1 O2 117.2(10) . .
C6B C1 O2 120.2(10) . .
C2A C1 O2 121.6(11) . .
C11 N2 C8 115.7(7) . .
N2 C11 C10 123.0(7) . .
N2 C11 H11 118.5 . .
C10 C11 H11 118.5 . .
C3B C4 C10B 119.3(13) . .
C3A C4 C5A 121.7(14) . .
C3A C4 H4 119.2 . .
C5A C4 H4 119.2 . .
Br1 Hg1 Br1 158.56(5) . 2_655
Br1 Hg1 N1 95.68(13) . .
Br1 Hg1 N1 98.34(13) 2_655 .
Br1 Hg1 N1 98.34(13) . 2_655
Br1 Hg1 N1 95.68(13) 2_655 2_655
N1 Hg1 N1 98.1(3) . 2_655
N2 C8 C9 121.6(7) . .
N2 C8 C7 115.1(7) . .
C9 C8 C7 123.2(7) . .
O1 C7 O2 123.7(8) . .
O1 C7 C8 125.4(8) . .
O2 C7 C8 110.8(7) . .
C7 O2 C1 118.4(6) . .
N1 C10 C11 120.3(8) . .
N1 C10 H10 119.8 . .
C11 C10 H10 119.8 . .
N1 C9 C8 121.4(7) . .
N1 C9 H9 119.3 . .
C8 C9 H9 119.3 . .
C10 N1 C9 117.9(7) . .
C10 N1 Hg1 120.7(5) . .
C9 N1 Hg1 121.0(5) . .

loop_
_geom_bond_atom_site_label_1
_geom_bond_atom_site_label_2
_geom_bond_distance
_geom_bond_site_symmetry_2
C2A C3A 1.38(3) .
C2A C1 1.40(2) .
C2A H2A 0.9500 .
C3A C4 1.37(2) .
C3A H3A 0.9500 .
C6A C1 1.332(19) .
C6A C5A 1.37(3) .
C6A H6A 0.9500 .
C5A C4 1.41(3) .
C5A H5A 0.9500 .
C2B C1 1.36(2) .
C2B C3B 1.36(2) .
C2B H2B 0.9500 .
C3B C4 1.37(2) .
C3B H3B 0.9500 .
C6B C10B 1.38(3) .
C6B C1 1.391(18) .
C6B H6B 0.9500 .
C10B C4 1.39(2) .
C10B H5B 0.9500 .
C1 O2 1.414(9) .
O1 C7 1.203(10) .
N2 C11 1.331(10) .
N2 C8 1.346(9) .
C11 C10 1.387(12) .
C11 H11 0.9500 .
C4 H4 0.9500 .
Hg1 Br1 2.4669(17) .
Hg1 Br1 2.4669(17) 2_655
Hg1 N1 2.523(6) .
Hg1 N1 2.523(6) 2_655
C8 C9 1.382(10) .
C8 C7 1.497(11) .
C7 O2 1.342(9) .
C10 N1 1.324(9) .
C10 H10 0.9500 .
C9 N1 1.330(9) .
C9 H9 0.9500 .

loop_
_geom_torsion_atom_site_label_1
_geom_torsion_atom_site_label_2
_geom_torsion_atom_site_label_3
_geom_torsion_atom_site_label_4
_geom_torsion
C1 C2A C3A C4 1(3)
C1 C6A C5A C4 0(3)
C1 C2B C3B C4 1(3)
C1 C6B C10B C4 1(3)
C5A C6A C1 C2B 45(2)
C5A C6A C1 C6B -78(2)
C5A C6A C1 C2A 0(3)
C5A C6A C1 O2 175.5(15)
C3B C2B C1 C6A -46(2)
C3B C2B C1 C6B 0(3)
C3B C2B C1 C2A 75(2)
C3B C2B C1 O2 -176.3(16)
C10B C6B C1 C6A 75(2)
C10B C6B C1 C2B -1(2)
C10B C6B C1 C2A -46(2)
C10B C6B C1 O2 175.4(14)
C3A C2A C1 C6A 0(3)
C3A C2A C1 C2B -77(2)
C3A C2A C1 C6B 46(2)
C3A C2A C1 O2 -175.9(14)
C8 N2 C11 C10 1.7(12)
C2B C3B C4 C3A -80(2)
C2B C3B C4 C10B 0(3)
C2B C3B C4 C5A 44(2)
C2A C3A C4 C3B 72(2)
C2A C3A C4 C10B -46(2)
C2A C3A C4 C5A -1(3)
C6B C10B C4 C3B -1(3)
C6B C10B C4 C3A 46(2)
C6B C10B C4 C5A -76(2)
C6A C5A C4 C3B -44(2)
C6A C5A C4 C3A 1(3)
C6A C5A C4 C10B 76(2)
C11 N2 C8 C9 -2.2(12)
C11 N2 C8 C7 179.8(7)
N2 C8 C7 O1 4.4(14)
C9 C8 C7 O1 -173.6(10)
N2 C8 C7 O2 179.9(6)
C9 C8 C7 O2 1.9(12)
O1 C7 O2 C1 -2.8(14)
C8 C7 O2 C1 -178.3(6)
C6A C1 O2 C7 121.4(12)
C2B C1 O2 C7 -115.7(12)
C6B C1 O2 C7 68.1(14)
C2A C1 O2 C7 -62.7(15)
N2 C11 C10 N1 -0.6(13)
N2 C8 C9 N1 1.5(12)
C7 C8 C9 N1 179.4(7)
C11 C10 N1 C9 -0.2(12)
C11 C10 N1 Hg1 172.8(6)
C8 C9 N1 C10 -0.2(12)
C8 C9 N1 Hg1 -173.2(6)
